data_7121870
loop_
_publ_author_name
'Cica\<c-Hudi, M'
'Schlindwein, S. H.'
'Feil, C. M.'
'Nieger, M.'
'Gudat, D.'

_publ_section_title
;
 Isolable N-heterocyclic carbene adducts of the elusive diiodophosphine.
;
_journal_issue 55
_journal_name_full 'Chemical communications (Cambridge, England)'
_journal_page_first 7645
_journal_page_last 7648
_journal_paper_doi 10.1039/c8cc03972k
_journal_volume 54
_journal_year 2018
_chemical_formula_moiety 'C9 H17 I N2 P, I'
_chemical_formula_sum 'C9 H17 I2 N2 P'
_chemical_formula_weight 438.01
_space_group_crystal_system triclinic
_space_group_IT_number 2
_space_group_name_Hall '-P 1'
_space_group_name_H-M_alt 'P -1'
_symmetry_space_group_name_Hall '-P 1'
_symmetry_space_group_name_H-M 'P -1'
_atom_sites_solution_hydrogens mixed
_atom_sites_solution_primary direct
_atom_sites_solution_secondary difmap
_audit_creation_method SHELXL-2014/7
_audit_update_record
;
2018-05-11 deposited with the CCDC.
2018-06-11 downloaded from the CCDC.
;
_cell_angle_alpha 84.753(4)
_cell_angle_beta 79.435(3)
_cell_angle_gamma 78.409(3)
_cell_formula_units_Z 2
_cell_length_a 7.7774(5)
_cell_length_b 8.4078(6)
_cell_length_c 11.6208(8)
_cell_measurement_reflns_used 3973
_cell_measurement_temperature 130(2)
_cell_measurement_theta_max 30.6
_cell_measurement_theta_min 1.7
_cell_volume 730.60(9)
_computing_cell_refinement 'Bruker ApexII Software Suite, 2008'
_computing_data_collection 'Bruker ApexII Software Suite, 2008'
_computing_data_reduction 'Bruker ApexII Software Suite, 2008'
_computing_molecular_graphics 'SHELXS plus XP (Sheldrick, 1991)'
_computing_publication_material 'SHELXL-2014/7 (Sheldrick, 2014)'
_computing_structure_refinement 'SHELXL-2014/7 (Sheldrick, 2014)'
_computing_structure_solution 'SHELXS-2014/7 (Sheldrick, 2014)'
_diffrn_ambient_temperature 130(2)
_diffrn_measured_fraction_theta_full 0.995
_diffrn_measured_fraction_theta_max 0.994
_diffrn_measurement_device_type 'Bruker Kappa ApexII Duo'
_diffrn_measurement_method 'phi and omega scans'
_diffrn_radiation_type MoK\a
_diffrn_radiation_wavelength 0.71073
_diffrn_reflns_av_R_equivalents 0.0239
_diffrn_reflns_av_unetI/netI 0.0189
_diffrn_reflns_Laue_measured_fraction_full 0.995
_diffrn_reflns_Laue_measured_fraction_max 0.994
_diffrn_reflns_limit_h_max 11
_diffrn_reflns_limit_h_min -11
_diffrn_reflns_limit_k_max 12
_diffrn_reflns_limit_k_min -12
_diffrn_reflns_limit_l_max 16
_diffrn_reflns_limit_l_min -16
_diffrn_reflns_number 17876
_diffrn_reflns_point_group_measured_fraction_full 0.995
_diffrn_reflns_point_group_measured_fraction_max 0.994
_diffrn_reflns_theta_full 25.242
_diffrn_reflns_theta_max 30.603
_diffrn_reflns_theta_min 1.785
_diffrn_source 'fine-focus sealed tube'
_exptl_absorpt_coefficient_mu 4.386
_exptl_absorpt_correction_T_max 0.3927
_exptl_absorpt_correction_T_min 0.2355
_exptl_absorpt_correction_type numerical
_exptl_absorpt_process_details 'Blessing, 1995'
_exptl_crystal_colour yellow
_exptl_crystal_density_diffrn 1.991
_exptl_crystal_description blocks
_exptl_crystal_F_000 412
_exptl_crystal_size_max 0.427
_exptl_crystal_size_mid 0.418
_exptl_crystal_size_min 0.355
_refine_diff_density_max 0.803
_refine_diff_density_min -0.960
_refine_diff_density_rms 0.122
_refine_ls_extinction_coef 0.0132(4)
_refine_ls_extinction_expression Fc^*^=kFc[1+0.001xFc^2^\l^3^/sin(2\q)]^-1/4^
_refine_ls_extinction_method 'SHELXL-2014/7 (Sheldrick 2014)'
_refine_ls_goodness_of_fit_ref 1.243
_refine_ls_hydrogen_treatment mixed
_refine_ls_matrix_type full
_refine_ls_number_parameters 131
_refine_ls_number_reflns 4468
_refine_ls_number_restraints 1
_refine_ls_restrained_S_all 1.243
_refine_ls_R_factor_all 0.0268
_refine_ls_R_factor_gt 0.0214
_refine_ls_shift/su_max 0.001
_refine_ls_shift/su_mean 0.000
_refine_ls_structure_factor_coef Fsqd
_refine_ls_weighting_details 'w=1/[\s^2^(Fo^2^)+(0.0150P)^2^+0.7642P] where P=(Fo^2^+2Fc^2^)/3'
_refine_ls_weighting_scheme calc
_refine_ls_wR_factor_gt 0.0491
_refine_ls_wR_factor_ref 0.0525
_reflns_Friedel_coverage 0.000
_reflns_number_gt 3970
_reflns_number_total 4468
_reflns_threshold_expression 'I > 2\s(I)'
_cod_data_source_file c8cc03972k2.cif
_cod_data_source_block g362_mn
_cod_depositor_comments 'Adding full bibliography for 7121868--7121873.cif.'
_cod_database_code 7121870
_shelx_shelxl_version_number 2014/7
_shelx_space_group_comment
;
The symmetry employed for this shelxl refinement is uniquely defined
by the following loop, which should always be used as a source of
symmetry information in preference to the above space-group names.
They are only intended as comments.
;
_shelx_estimated_absorpt_t_min 0.256
_shelx_estimated_absorpt_t_max 0.305

loop_
_space_group_symop_operation_xyz
'x, y, z'
'-x, -y, -z'

loop_
_atom_site_label
_atom_site_type_symbol
_atom_site_fract_x
_atom_site_fract_y
_atom_site_fract_z
_atom_site_U_iso_or_equiv
_atom_site_adp_type
_atom_site_occupancy
_atom_site_site_symmetry_order
_atom_site_calc_flag
_atom_site_refinement_flags_posn
_atom_site_refinement_flags_adp
I1 I 0.80219(2) 0.27670(2) 0.39613(2) 0.02393(5) Uani 1 1 d . .
I2 I 0.74618(2) 0.13377(2) -0.05131(2) 0.02595(5) Uani 1 1 d . .
P1 P 0.77936(8) 0.21999(9) 0.15696(6) 0.02751(14) Uani 1 1 d D .
H1 H 0.906(3) 0.111(3) 0.167(3) 0.041 Uiso 1 1 d D U
N1 N 0.5945(2) -0.0268(2) 0.27442(16) 0.0183(3) Uani 1 1 d . .
N2 N 0.4227(2) 0.2047(2) 0.24418(16) 0.0185(3) Uani 1 1 d . .
C1 C 0.5930(3) 0.1253(2) 0.22717(17) 0.0163(4) Uani 1 1 d . .
C2 C 0.4230(3) -0.0428(3) 0.32321(19) 0.0216(4) Uani 1 1 d . .
H2 H 0.3868 -0.1377 0.3627 0.026 Uiso 1 1 calc R U
C3 C 0.3159(3) 0.1015(3) 0.3044(2) 0.0222(4) Uani 1 1 d . .
H3 H 0.1904 0.1270 0.3282 0.027 Uiso 1 1 calc R U
C4 C 0.7520(3) -0.1600(3) 0.2745(2) 0.0260(5) Uani 1 1 d . .
H4 H 0.8607 -0.1150 0.2389 0.031 Uiso 1 1 calc R U
C5 C 0.3577(3) 0.3754(3) 0.2051(2) 0.0210(4) Uani 1 1 d . .
H5 H 0.4607 0.4194 0.1579 0.025 Uiso 1 1 calc R U
C6 C 0.7374(6) -0.2921(4) 0.2000(3) 0.0554(11) Uani 1 1 d . .
H6A H 0.8415 -0.3799 0.2003 0.083 Uiso 1 1 calc R U
H6B H 0.6290 -0.3350 0.2317 0.083 Uiso 1 1 calc R U
H6C H 0.7322 -0.2477 0.1195 0.083 Uiso 1 1 calc R U
C7 C 0.7696(6) -0.2215(4) 0.3987(3) 0.0530(10) Uani 1 1 d . .
H7A H 0.8738 -0.3093 0.3980 0.079 Uiso 1 1 calc R U
H7B H 0.7842 -0.1324 0.4427 0.079 Uiso 1 1 calc R U
H7C H 0.6623 -0.2626 0.4361 0.079 Uiso 1 1 calc R U
C8 C 0.2207(4) 0.3790(3) 0.1266(2) 0.0331(6) Uani 1 1 d . .
H8A H 0.1773 0.4917 0.1005 0.050 Uiso 1 1 calc R U
H8B H 0.2757 0.3155 0.0582 0.050 Uiso 1 1 calc R U
H8C H 0.1208 0.3321 0.1704 0.050 Uiso 1 1 calc R U
C9 C 0.2850(4) 0.4773(3) 0.3107(2) 0.0296(5) Uani 1 1 d . .
H9A H 0.2423 0.5900 0.2842 0.044 Uiso 1 1 calc R U
H9B H 0.1863 0.4337 0.3595 0.044 Uiso 1 1 calc R U
H9C H 0.3796 0.4741 0.3567 0.044 Uiso 1 1 calc R U

loop_
_atom_site_aniso_label
_atom_site_aniso_U_11
_atom_site_aniso_U_22
_atom_site_aniso_U_33
_atom_site_aniso_U_23
_atom_site_aniso_U_13
_atom_site_aniso_U_12
I1 0.02117(8) 0.03129(9) 0.02115(8) -0.00532(6) -0.00165(5) -0.00923(6)
I2 0.02759(9) 0.03240(9) 0.01734(7) -0.00169(5) -0.00086(5) -0.00698(6)
P1 0.0237(3) 0.0369(3) 0.0244(3) -0.0050(2) 0.0031(2) -0.0165(3)
N1 0.0188(8) 0.0155(8) 0.0190(8) -0.0020(6) -0.0007(6) -0.0016(6)
N2 0.0154(8) 0.0179(8) 0.0209(8) -0.0016(6) -0.0002(6) -0.0028(6)
C1 0.0162(9) 0.0171(9) 0.0153(8) -0.0018(7) -0.0008(7) -0.0037(7)
C2 0.0241(11) 0.0200(10) 0.0204(10) -0.0004(8) 0.0007(8) -0.0080(8)
C3 0.0178(10) 0.0236(10) 0.0237(10) 0.0006(8) 0.0023(8) -0.0061(8)
C4 0.0225(11) 0.0189(10) 0.0326(12) 0.0020(9) -0.0020(9) 0.0018(8)
C5 0.0187(10) 0.0182(9) 0.0247(10) 0.0010(8) -0.0016(8) -0.0030(8)
C6 0.084(3) 0.0374(17) 0.0385(16) -0.0178(13) -0.0279(17) 0.0270(17)
C7 0.079(3) 0.0372(16) 0.0399(17) -0.0120(13) -0.0342(17) 0.0213(16)
C8 0.0404(15) 0.0282(12) 0.0314(13) -0.0013(10) -0.0166(11) 0.0012(11)
C9 0.0361(14) 0.0237(11) 0.0282(12) -0.0070(9) -0.0071(10) 0.0006(10)

loop_
_atom_type_symbol
_atom_type_description
_atom_type_scat_dispersion_real
_atom_type_scat_dispersion_imag
_atom_type_scat_source
C C 0.0033 0.0016 'International Tables Vol C Tables 4.2.6.8 and 6.1.1.4'
H H 0.0000 0.0000 'International Tables Vol C Tables 4.2.6.8 and 6.1.1.4'
I I -0.4742 1.8119 'International Tables Vol C Tables 4.2.6.8 and 6.1.1.4'
N N 0.0061 0.0033 'International Tables Vol C Tables 4.2.6.8 and 6.1.1.4'
P P 0.1023 0.0942 'International Tables Vol C Tables 4.2.6.8 and 6.1.1.4'

loop_
_geom_angle_atom_site_label_1
_geom_angle_atom_site_label_2
_geom_angle_atom_site_label_3
_geom_angle
C1 P1 I2 90.53(7)
C1 P1 I1 83.65(7)
I2 P1 I1 172.92(3)
C1 P1 H1 101.8(17)
I2 P1 H1 93.6(16)
I1 P1 H1 83.7(16)
C1 N1 C2 109.04(18)
C1 N1 C4 126.89(19)
C2 N1 C4 124.07(19)
C1 N2 C3 109.11(18)
C1 N2 C5 126.19(18)
C3 N2 C5 124.70(18)
N1 C1 N2 107.40(18)
N1 C1 P1 129.03(16)
N2 C1 P1 123.53(16)
C3 C2 N1 107.30(19)
C3 C2 H2 126.4
N1 C2 H2 126.4
C2 C3 N2 107.16(19)
C2 C3 H3 126.4
N2 C3 H3 126.4
N1 C4 C6 109.7(2)
N1 C4 C7 110.0(2)
C6 C4 C7 112.5(2)
N1 C4 H4 108.2
C6 C4 H4 108.2
C7 C4 H4 108.2
N2 C5 C8 109.17(19)
N2 C5 C9 109.92(19)
C8 C5 C9 112.8(2)
N2 C5 H5 108.3
C8 C5 H5 108.3
C9 C5 H5 108.3
C4 C6 H6A 109.5
C4 C6 H6B 109.5
H6A C6 H6B 109.5
C4 C6 H6C 109.5
H6A C6 H6C 109.5
H6B C6 H6C 109.5
C4 C7 H7A 109.5
C4 C7 H7B 109.5
H7A C7 H7B 109.5
C4 C7 H7C 109.5
H7A C7 H7C 109.5
H7B C7 H7C 109.5
C5 C8 H8A 109.5
C5 C8 H8B 109.5
H8A C8 H8B 109.5
C5 C8 H8C 109.5
H8A C8 H8C 109.5
H8B C8 H8C 109.5
C5 C9 H9A 109.5
C5 C9 H9B 109.5
H9A C9 H9B 109.5
C5 C9 H9C 109.5
H9A C9 H9C 109.5
H9B C9 H9C 109.5

loop_
_geom_bond_atom_site_label_1
_geom_bond_atom_site_label_2
_geom_bond_distance
I1 P1 2.9053(7)
I2 P1 2.6599(7)
P1 C1 1.819(2)
P1 H1 1.220(18)
N1 C1 1.344(3)
N1 C2 1.379(3)
N1 C4 1.485(3)
N2 C1 1.346(3)
N2 C3 1.378(3)
N2 C5 1.482(3)
C2 C3 1.351(3)
C2 H2 0.9500
C3 H3 0.9500
C4 C6 1.503(4)
C4 C7 1.509(4)
C4 H4 1.0000
C5 C8 1.518(4)
C5 C9 1.518(3)
C5 H5 1.0000
C6 H6A 0.9800
C6 H6B 0.9800
C6 H6C 0.9800
C7 H7A 0.9800
C7 H7B 0.9800
C7 H7C 0.9800
C8 H8A 0.9800
C8 H8B 0.9800
C8 H8C 0.9800
C9 H9A 0.9800
C9 H9B 0.9800
C9 H9C 0.9800

loop_
_geom_hbond_atom_site_label_D
_geom_hbond_atom_site_label_H
_geom_hbond_atom_site_label_A
_geom_hbond_distance_DH
_geom_hbond_distance_HA
_geom_hbond_distance_DA
_geom_hbond_angle_DHA
_geom_hbond_site_symmetry_A
P1 H1 I2 1.220(18) 3.21(2) 4.3089(8) 150(2) 2_755
C2 H2 I1 0.95 3.16 3.961(2) 143.6 2_656
C3 H3 I1 0.95 3.02 3.953(2) 168.7 1_455
C8 H8A I2 0.98 3.30 4.159(3) 147.3 2_665

loop_
_geom_torsion_atom_site_label_1
_geom_torsion_atom_site_label_2
_geom_torsion_atom_site_label_3
_geom_torsion_atom_site_label_4
_geom_torsion
C2 N1 C1 N2 -0.8(2)
C4 N1 C1 N2 178.5(2)
C2 N1 C1 P1 176.92(17)
C4 N1 C1 P1 -3.8(3)
C3 N2 C1 N1 0.8(2)
C5 N2 C1 N1 -179.14(19)
C3 N2 C1 P1 -177.06(16)
C5 N2 C1 P1 3.0(3)
I2 P1 C1 N1 92.15(19)
I1 P1 C1 N1 -83.82(19)
I2 P1 C1 N2 -90.49(18)
I1 P1 C1 N2 93.55(18)
C1 N1 C2 C3 0.5(3)
C4 N1 C2 C3 -178.8(2)
N1 C2 C3 N2 0.0(3)
C1 N2 C3 C2 -0.5(3)
C5 N2 C3 C2 179.4(2)
C1 N1 C4 C6 -113.0(3)
C2 N1 C4 C6 66.1(3)
C1 N1 C4 C7 122.8(3)
C2 N1 C4 C7 -58.1(3)
C1 N2 C5 C8 122.3(2)
C3 N2 C5 C8 -57.7(3)
C1 N2 C5 C9 -113.5(2)
C3 N2 C5 C9 66.5(3)
